data_1519903
loop_
_publ_author_name
'Coles, Susanne L.'
'Threlfall, Terry L.'
'Hursthouse, Michael B.'

_publ_section_title
;
 N-(4-isopropylphenyl)acetamide
;
_journal_name_full 'Crystal Structure Report Archive'
_journal_page_first 1397
_journal_year 2008
_chemical_formula_sum 'C11 H15 N O'
_chemical_formula_weight 177.24
_chemical_name_systematic
;
 N-(4-isopropylphenyl)acetamide
;
_space_group_IT_number 14
_symmetry_cell_setting monoclinic
_symmetry_space_group_name_Hall '-P 2ybc'
_symmetry_space_group_name_H-M 'P 1 21/c 1'
_atom_sites_solution_hydrogens geom
_atom_sites_solution_primary direct
_atom_sites_solution_secondary difmap
_cell_angle_alpha 90.00
_cell_angle_beta 90.711(2)
_cell_angle_gamma 90.00
_cell_formula_units_Z 4
_cell_length_a 14.0052(4)
_cell_length_b 9.3488(3)
_cell_length_c 7.8095(2)
_cell_measurement_reflns_used 9870
_cell_measurement_temperature 120(2)
_cell_measurement_theta_max 27.48
_cell_measurement_theta_min 2.91
_cell_volume 1022.43(5)
_computing_cell_refinement 'DENZO (Otwinowski & Minor, 1997) & COLLECT (Hooft, R.W.W., 1998)'
_computing_data_collection 'COLLECT (Hooft, R.W.W., 1998)'
_computing_data_reduction 'DENZO (Otwinowski & Minor, 1997) & COLLECT (Hooft, R.W.W., 1998)'
_computing_structure_refinement 'SHELXL-97 (Sheldrick, 1997)'
_computing_structure_solution 'SHELXS-97 (Sheldrick, 1997)'
_diffrn_ambient_temperature 120(2)
_diffrn_detector_area_resol_mean 9.091
_diffrn_measured_fraction_theta_full 0.997
_diffrn_measured_fraction_theta_max 0.997
_diffrn_measurement_device_type 'Bruker-Nonius Roper CCD camera on \k-goniostat'
_diffrn_measurement_method '\f & \w scans'
_diffrn_radiation_monochromator graphite
_diffrn_radiation_source 'Bruker-Nonius FR591 rotating anode'
_diffrn_radiation_type MoK\a
_diffrn_radiation_wavelength 0.71073
_diffrn_reflns_av_R_equivalents 0.0382
_diffrn_reflns_av_sigmaI/netI 0.0254
_diffrn_reflns_limit_h_max 17
_diffrn_reflns_limit_h_min -18
_diffrn_reflns_limit_k_max 12
_diffrn_reflns_limit_k_min -12
_diffrn_reflns_limit_l_max 9
_diffrn_reflns_limit_l_min -10
_diffrn_reflns_number 15681
_diffrn_reflns_theta_full 27.50
_diffrn_reflns_theta_max 27.50
_diffrn_reflns_theta_min 3.64
_exptl_absorpt_coefficient_mu 0.074
_exptl_absorpt_correction_T_max 0.9956
_exptl_absorpt_correction_T_min 0.9301
_exptl_absorpt_correction_type multi-scan
_exptl_absorpt_process_details 'SADABS 2007/2 (Sheldrick, G.M., 2007)'
_exptl_crystal_colour colourless
_exptl_crystal_density_diffrn 1.151
_exptl_crystal_density_method 'not measured'
_exptl_crystal_description fragment
_exptl_crystal_F_000 384
_exptl_crystal_size_max 1.00
_exptl_crystal_size_mid 0.90
_exptl_crystal_size_min 0.06
_refine_diff_density_max 0.248
_refine_diff_density_min -0.178
_refine_diff_density_rms 0.035
_refine_ls_extinction_coef 0.026(5)
_refine_ls_extinction_expression Fc^*^=kFc[1+0.001xFc^2^\l^3^/sin(2\q)]^-1/4^
_refine_ls_extinction_method SHELXL
_refine_ls_goodness_of_fit_ref 1.019
_refine_ls_hydrogen_treatment mixed
_refine_ls_matrix_type full
_refine_ls_number_parameters 126
_refine_ls_number_reflns 2335
_refine_ls_number_restraints 1
_refine_ls_restrained_S_all 1.019
_refine_ls_R_factor_all 0.0476
_refine_ls_R_factor_gt 0.0391
_refine_ls_shift/su_max 0.000
_refine_ls_shift/su_mean 0.000
_refine_ls_structure_factor_coef Fsqd
_refine_ls_weighting_details 'calc w=1/[\s^2^(Fo^2^)+(0.0436P)^2^+0.3015P] where P=(Fo^2^+2Fc^2^)/3'
_refine_ls_weighting_scheme calc
_refine_ls_wR_factor_gt 0.0936
_refine_ls_wR_factor_ref 0.0990
_reflns_number_gt 1980
_reflns_number_total 2335
_reflns_threshold_expression >2sigma(I)
_cod_data_source_file eCrystal-1397.cif
_cod_data_source_block 2008lsh087
_cod_depositor_comments
;
Citation :
Coles (nee Huth), Susanne L. and Threlfall, Terry L. and 
Hursthouse, Michael B. (2008) 
University of Southampton, Crystal Structure Report Archive. 
(doi:10.5258/ecrystals/1397)

More at:
http://ecrystals.chem.soton.ac.uk/1397/

The following automatic conversions were performed:

'_symmetry_cell_setting' value 'Monoclinic' changed to 'monoclinic'
according to the built-in table from CIF Core dictionary named
'cif_core.dic' version 2.4.1 from 2010-06-29.

Automatic conversion script
Id: cif_fix_values 3392 2015-05-12 13:50:21Z andrius 
;
_cod_original_sg_symbol_H-M P21/c
_cod_database_code 1519903

loop_
_symmetry_equiv_pos_as_xyz
'x, y, z'
'-x, y+1/2, -z+1/2'
'-x, -y, -z'
'x, -y-1/2, z-1/2'

loop_
_atom_site_label
_atom_site_type_symbol
_atom_site_fract_x
_atom_site_fract_y
_atom_site_fract_z
_atom_site_U_iso_or_equiv
_atom_site_adp_type
_atom_site_occupancy
_atom_site_symmetry_multiplicity
_atom_site_calc_flag
_atom_site_refinement_flags
_atom_site_disorder_assembly
_atom_site_disorder_group
C1 C 0.64219(7) 0.95058(11) 0.11137(13) 0.0206(2) Uani 1 1 d . . .
C2 C 0.65927(8) 0.83914(11) -0.00294(13) 0.0224(2) Uani 1 1 d . . .
H2 H 0.6136 0.7649 -0.0176 0.027 Uiso 1 1 calc R . .
C3 C 0.74342(8) 0.83714(11) -0.09526(14) 0.0236(2) Uani 1 1 d . . .
H3 H 0.7544 0.7604 -0.1724 0.028 Uiso 1 1 calc R . .
C4 C 0.81227(7) 0.94385(12) -0.07851(14) 0.0246(3) Uani 1 1 d . . .
C5 C 0.79521(8) 1.05184(12) 0.04018(16) 0.0310(3) Uani 1 1 d . . .
H5 H 0.8417 1.1247 0.0570 0.037 Uiso 1 1 calc R . .
C6 C 0.71197(8) 1.05526(12) 0.13415(15) 0.0282(3) Uani 1 1 d . . .
H6 H 0.7024 1.1297 0.2149 0.034 Uiso 1 1 calc R . .
C7 C 0.48576(7) 0.87040(11) 0.22653(13) 0.0208(2) Uani 1 1 d . . .
C8 C 0.40269(8) 0.92117(12) 0.32973(14) 0.0258(3) Uani 1 1 d . . .
H8A H 0.3441 0.9148 0.2603 0.039 Uiso 1 1 calc R . .
H8B H 0.4133 1.0207 0.3644 0.039 Uiso 1 1 calc R . .
H8C H 0.3965 0.8612 0.4319 0.039 Uiso 1 1 calc R . .
C9 C 0.89855(8) 0.95025(12) -0.19455(16) 0.0302(3) Uani 1 1 d . . .
H9 H 0.9449 1.0202 -0.1436 0.036 Uiso 1 1 calc R . .
C10 C 0.94988(9) 0.80698(14) -0.21192(17) 0.0358(3) Uani 1 1 d . . .
H10A H 0.9681 0.7715 -0.0980 0.054 Uiso 1 1 calc R . .
H10B H 1.0073 0.8196 -0.2808 0.054 Uiso 1 1 calc R . .
H10C H 0.9072 0.7379 -0.2681 0.054 Uiso 1 1 calc R . .
C11 C 0.86782(9) 1.00702(15) -0.37052(18) 0.0409(3) Uani 1 1 d . . .
H11A H 0.8214 0.9412 -0.4227 0.061 Uiso 1 1 calc R . .
H11B H 0.9238 1.0147 -0.4440 0.061 Uiso 1 1 calc R . .
H11C H 0.8385 1.1015 -0.3575 0.061 Uiso 1 1 calc R . .
N1 N 0.55653(6) 0.96684(10) 0.20390(12) 0.0219(2) Uani 1 1 d D . .
O1 O 0.48837(6) 0.74761(8) 0.16798(10) 0.0272(2) Uani 1 1 d . . .
H1N H 0.5475(9) 1.0507(13) 0.2478(16) 0.031(3) Uiso 1 1 d D . .

loop_
_atom_site_aniso_label
_atom_site_aniso_U_11
_atom_site_aniso_U_22
_atom_site_aniso_U_33
_atom_site_aniso_U_23
_atom_site_aniso_U_13
_atom_site_aniso_U_12
C1 0.0224(5) 0.0161(5) 0.0232(5) 0.0013(4) -0.0017(4) 0.0021(4)
C2 0.0258(5) 0.0162(5) 0.0251(5) -0.0008(4) -0.0028(4) -0.0011(4)
C3 0.0270(5) 0.0189(5) 0.0250(5) -0.0040(4) -0.0013(4) 0.0009(4)
C4 0.0214(5) 0.0216(6) 0.0308(6) -0.0011(4) -0.0016(4) 0.0022(4)
C5 0.0248(6) 0.0227(6) 0.0454(7) -0.0091(5) -0.0006(5) -0.0048(4)
C6 0.0272(6) 0.0201(6) 0.0373(6) -0.0100(4) 0.0011(5) -0.0010(4)
C7 0.0249(5) 0.0164(5) 0.0210(5) 0.0044(4) -0.0031(4) 0.0010(4)
C8 0.0280(6) 0.0208(5) 0.0287(6) 0.0036(4) 0.0032(4) 0.0005(4)
C9 0.0227(5) 0.0268(6) 0.0410(7) -0.0051(5) 0.0031(5) -0.0025(4)
C10 0.0305(6) 0.0377(7) 0.0394(7) -0.0012(5) 0.0054(5) 0.0086(5)
C11 0.0346(7) 0.0387(7) 0.0498(8) 0.0129(6) 0.0130(6) 0.0023(6)
N1 0.0250(5) 0.0139(4) 0.0268(5) -0.0023(3) 0.0010(3) 0.0008(3)
O1 0.0328(4) 0.0157(4) 0.0332(4) -0.0007(3) 0.0030(3) -0.0031(3)

loop_
_atom_type_symbol
_atom_type_description
_atom_type_scat_dispersion_real
_atom_type_scat_dispersion_imag
_atom_type_scat_source
C C 0.0033 0.0016 'International Tables Vol C Tables 4.2.6.8 and 6.1.1.4'
H H 0.0000 0.0000 'International Tables Vol C Tables 4.2.6.8 and 6.1.1.4'
N N 0.0061 0.0033 'International Tables Vol C Tables 4.2.6.8 and 6.1.1.4'
O O 0.0106 0.0060 'International Tables Vol C Tables 4.2.6.8 and 6.1.1.4'

loop_
_geom_angle_atom_site_label_1
_geom_angle_atom_site_label_2
_geom_angle_atom_site_label_3
_geom_angle
_geom_angle_site_symmetry_1
_geom_angle_site_symmetry_3
C6 C1 C2 118.75(10) . .
C6 C1 N1 117.18(9) . .
C2 C1 N1 124.05(9) . .
C3 C2 C1 119.71(10) . .
C3 C2 H2 120.1 . .
C1 C2 H2 120.1 . .
C2 C3 C4 122.17(10) . .
C2 C3 H3 118.9 . .
C4 C3 H3 118.9 . .
C3 C4 C5 117.23(10) . .
C3 C4 C9 121.78(10) . .
C5 C4 C9 120.80(10) . .
C6 C5 C4 121.42(10) . .
C6 C5 H5 119.3 . .
C4 C5 H5 119.3 . .
C5 C6 C1 120.65(10) . .
C5 C6 H6 119.7 . .
C1 C6 H6 119.7 . .
O1 C7 N1 123.04(10) . .
O1 C7 C8 121.27(10) . .
N1 C7 C8 115.69(9) . .
C7 C8 H8A 109.5 . .
C7 C8 H8B 109.5 . .
H8A C8 H8B 109.5 . .
C7 C8 H8C 109.5 . .
H8A C8 H8C 109.5 . .
H8B C8 H8C 109.5 . .
C4 C9 C10 113.38(10) . .
C4 C9 C11 109.40(9) . .
C10 C9 C11 110.61(10) . .
C4 C9 H9 107.7 . .
C10 C9 H9 107.7 . .
C11 C9 H9 107.7 . .
C9 C10 H10A 109.5 . .
C9 C10 H10B 109.5 . .
H10A C10 H10B 109.5 . .
C9 C10 H10C 109.5 . .
H10A C10 H10C 109.5 . .
H10B C10 H10C 109.5 . .
C9 C11 H11A 109.5 . .
C9 C11 H11B 109.5 . .
H11A C11 H11B 109.5 . .
C9 C11 H11C 109.5 . .
H11A C11 H11C 109.5 . .
H11B C11 H11C 109.5 . .
C7 N1 C1 128.43(9) . .
C7 N1 H1N 116.1(9) . .
C1 N1 H1N 115.4(9) . .

loop_
_geom_bond_atom_site_label_1
_geom_bond_atom_site_label_2
_geom_bond_distance
_geom_bond_site_symmetry_2
C1 C6 1.3929(15) .
C1 C2 1.3946(14) .
C1 N1 1.4163(13) .
C2 C3 1.3893(15) .
C2 H2 0.9500 .
C3 C4 1.3924(15) .
C3 H3 0.9500 .
C4 C5 1.3931(16) .
C4 C9 1.5207(15) .
C5 C6 1.3857(16) .
C5 H5 0.9500 .
C6 H6 0.9500 .
C7 O1 1.2364(13) .
C7 N1 1.3532(14) .
C7 C8 1.5005(15) .
C8 H8A 0.9800 .
C8 H8B 0.9800 .
C8 H8C 0.9800 .
C9 C10 1.5269(17) .
C9 C11 1.5300(18) .
C9 H9 1.0000 .
C10 H10A 0.9800 .
C10 H10B 0.9800 .
C10 H10C 0.9800 .
C11 H11A 0.9800 .
C11 H11B 0.9800 .
C11 H11C 0.9800 .
N1 H1N 0.866(12) .

loop_
_geom_hbond_atom_site_label_D
_geom_hbond_atom_site_label_H
_geom_hbond_atom_site_label_A
_geom_hbond_distance_DH
_geom_hbond_distance_HA
_geom_hbond_distance_DA
_geom_hbond_angle_DHA
_geom_hbond_site_symmetry_A
N1 H1N O1 0.866(12) 2.020(12) 2.8813(12) 173.0(13) 2_655
